data_7706330
loop_
_publ_author_name
'Deorukhkar, Neel'
'Besnard, C\'eline'
'Gu\'en\'ee, Laure'
'Piguet, Claude'

_publ_section_title
;
 Tuning spin-crossover transition temperatures in non-symmetrical
 homoleptic meridional/facial [Fe(didentate)<sub>3</sub>]<sup>2+</sup>
 complexes: what for and who cares about it?
;
_journal_issue 4
_journal_name_full 'Dalton transactions (Cambridge, England : 2003)'
_journal_page_first 1206
_journal_page_last 1223
_journal_paper_doi 10.1039/d0dt03828h
_journal_volume 50
_journal_year 2021
_chemical_formula_moiety 'C36 H30 Fe N12, 2(Cl O4)'
_chemical_formula_sum 'C36 H30 Cl2 Fe N12 O8'
_chemical_formula_weight 885.47
_space_group_crystal_system triclinic
_space_group_IT_number 2
_space_group_name_Hall '-P 1'
_space_group_name_H-M_alt 'P -1'
_atom_sites_solution_hydrogens geom
_atom_sites_solution_primary dual
_atom_sites_solution_secondary difmap
_audit_creation_date 2020-12-03
_audit_creation_method
;
Olex2 1.3
(compiled 2020.11.12 svn.r5f609507 for OlexSys, GUI svn.r6226)
;
_audit_update_record
;
2020-12-05 deposited with the CCDC.	2020-12-15 downloaded from the CCDC.
;
_cell_angle_alpha 90.483(3)
_cell_angle_beta 94.246(3)
_cell_angle_gamma 89.407(4)
_cell_formula_units_Z 4
_cell_length_a 14.8446(7)
_cell_length_b 14.4714(7)
_cell_length_c 17.0415(6)
_cell_measurement_reflns_used 10228
_cell_measurement_temperature 180.01(10)
_cell_measurement_theta_max 68.4140
_cell_measurement_theta_min 2.5180
_cell_volume 3650.5(3)
_computing_cell_refinement 'CrysAlisPro 1.171.39.46 (Rigaku OD, 2018)'
_computing_data_collection 'CrysAlisPro 1.171.39.46 (Rigaku OD, 2018)'
_computing_data_reduction 'CrysAlisPro 1.171.39.46 (Rigaku OD, 2018)'
_computing_molecular_graphics 'Olex2 1.3 (Dolomanov et al., 2009)'
_computing_publication_material 'Olex2 1.3 (Dolomanov et al., 2009)'
_computing_structure_refinement 'SHELXL 2018/3 (Sheldrick, 2015)'
_computing_structure_solution 'ShelXT (Sheldrick, 2015)'
_diffrn_ambient_environment N~2~
_diffrn_ambient_temperature 180.01(10)
_diffrn_detector 'CCD plate'
_diffrn_detector_area_resol_mean 10.4670
_diffrn_detector_type Atlas
_diffrn_measured_fraction_theta_full 0.998
_diffrn_measured_fraction_theta_max 0.983
_diffrn_measurement_details
;
List of Runs (angles in degrees, time in seconds):

  # Type    Start    End  Width  t~exp~   \w     \q     \k     \f   Frames
#--------------------------------------------------------------------------
  1  \w   -119.00   9.00   1.00    1.50    --  -37.94 -19.00-180.00  128
  2  \w    -38.00  -2.00   1.00    1.50    --  -37.94 125.00 -90.00   36
  3  \w   -116.00  -6.00   1.00    1.50    --  -37.94 -57.00 150.00  110
  4  \w    -87.00 -50.00   1.00    1.50    --  -37.94 125.00 -90.00   37
  5  \w     28.00  66.00   1.00    1.50    --   37.94-125.00  30.00   38
  6  \w      2.00  75.00   1.00    1.50    --   37.94 -99.00  90.00   73
  7  \w     20.00  78.00   1.00    6.00    --  100.00-111.00  30.00   58
  8  \w     72.00 145.00   1.00    6.00    --  100.00  45.00-120.00   73
  9  \w     68.00 110.00   1.00    6.00    --  100.00 -94.00  90.00   42
 10  \w     28.00 131.00   1.00    6.00    --  100.00 -61.00  30.00  103
 11  \w    102.00 129.00   1.00    6.00    --  100.00 111.00   0.00   27
 12  \w    140.00 173.00   1.00    6.00    --  100.00 111.00   0.00   33
 13  \w    100.00 174.00   1.00    6.00    --  100.00 111.00  60.00   74
 14  \w    120.00 177.00   1.00    6.00    --  100.00 111.00  30.00   57
 15  \w     70.00 158.00   1.00    6.00    --  100.00  45.00 120.00   88
 16  \w    125.00 151.00   1.00    6.00    --  100.00 178.00  60.00   26
 17  \w     36.00  98.00   1.00    6.00    --  100.00-111.00-150.00   62
 18  \w     21.00  47.00   1.00    6.00    --  100.00-111.00-120.00   26
 19  \w     60.00 110.00   1.00    6.00    --  100.00-111.00-120.00   50
 20  \w     57.00  84.00   1.00    6.00    --  100.00 178.00-180.00   27
 21  \w     27.00  70.00   1.00    6.00    --  100.00 -30.00 -90.00   43
 22  \w     87.00 131.00   1.00    6.00    --  100.00 -30.00 -90.00   44
 23  \w     50.00  77.00   1.00    6.00    --  100.00-111.00-180.00   27
 24  \w     52.00 112.00   1.00    6.00    --  100.00-111.00   0.00   60
 25  \w     77.00 165.00   1.00    6.00    --  100.00  30.00-180.00   88
 26  \w     54.00 113.00   1.00    6.00    --  100.00-111.00  60.00   59
 27  \w     13.00  40.00   1.00    6.00    --  100.00 -94.00  90.00   27
;
_diffrn_measurement_device 'four-circle diffractometer'
_diffrn_measurement_device_type 'SuperNova, Dual, Cu at home/near, Atlas'
_diffrn_measurement_method '\w scans'
_diffrn_orient_matrix_type 'CrysAlisPro convention (1999,Acta A55,543-557)'
_diffrn_orient_matrix_UB_11 0.0812007158
_diffrn_orient_matrix_UB_12 -0.0647292233
_diffrn_orient_matrix_UB_13 -0.0110714351
_diffrn_orient_matrix_UB_21 0.0582282953
_diffrn_orient_matrix_UB_22 0.0840824075
_diffrn_orient_matrix_UB_23 -0.0167474836
_diffrn_orient_matrix_UB_31 0.0290939115
_diffrn_orient_matrix_UB_32 0.0086618653
_diffrn_orient_matrix_UB_33 0.0884011319
_diffrn_radiation_monochromator mirror
_diffrn_radiation_probe x-ray
_diffrn_radiation_type 'Cu K\a'
_diffrn_radiation_wavelength 1.54184
_diffrn_reflns_av_R_equivalents 0.0335
_diffrn_reflns_av_unetI/netI 0.0419
_diffrn_reflns_Laue_measured_fraction_full 0.998
_diffrn_reflns_Laue_measured_fraction_max 0.983
_diffrn_reflns_limit_h_max 17
_diffrn_reflns_limit_h_min -17
_diffrn_reflns_limit_k_max 16
_diffrn_reflns_limit_k_min -17
_diffrn_reflns_limit_l_max 20
_diffrn_reflns_limit_l_min -17
_diffrn_reflns_number 30197
_diffrn_reflns_point_group_measured_fraction_full 0.998
_diffrn_reflns_point_group_measured_fraction_max 0.983
_diffrn_reflns_theta_full 67.500
_diffrn_reflns_theta_max 69.000
_diffrn_reflns_theta_min 2.600
_diffrn_source 'micro-focus sealed X-ray tube'
_diffrn_source_type 'SuperNova (Cu) X-ray Source'
_exptl_absorpt_coefficient_mu 5.286
_exptl_absorpt_correction_T_max 0.523
_exptl_absorpt_correction_T_min 0.339
_exptl_absorpt_correction_type analytical
_exptl_absorpt_process_details
;
CrysAlisPro 1.171.39.46 (Rigaku Oxford Diffraction, 2018)
Analytical numeric absorption correction using a multifaceted crystal
			model based on expressions derived by R.C. Clark & J.S. Reid.
(Clark, R. C. & Reid, J. S. (1995). Acta Cryst. A51, 887-897)
Empirical absorption correction using spherical harmonics,
 implemented in SCALE3 ABSPACK scaling algorithm.
;
_exptl_crystal_colour 'dark red'
_exptl_crystal_density_diffrn 1.611
_exptl_crystal_description prism
_exptl_crystal_F_000 1816
_exptl_crystal_size_max 0.357
_exptl_crystal_size_mid 0.22
_exptl_crystal_size_min 0.194
_refine_diff_density_max 1.286
_refine_diff_density_min -0.799
_refine_diff_density_rms 0.089
_refine_ls_extinction_method none
_refine_ls_goodness_of_fit_ref 1.041
_refine_ls_hydrogen_treatment constr
_refine_ls_matrix_type full
_refine_ls_number_parameters 1073
_refine_ls_number_reflns 13344
_refine_ls_number_restraints 6
_refine_ls_restrained_S_all 1.041
_refine_ls_R_factor_all 0.0890
_refine_ls_R_factor_gt 0.0754
_refine_ls_shift/su_max 0.001
_refine_ls_shift/su_mean 0.000
_refine_ls_structure_factor_coef Fsqd
_refine_ls_weighting_details 'w=1/[\s^2^(Fo^2^)+(0.1512P)^2^+2.6579P] where P=(Fo^2^+2Fc^2^)/3'
_refine_ls_weighting_scheme calc
_refine_ls_wR_factor_gt 0.2104
_refine_ls_wR_factor_ref 0.2307
_reflns_Friedel_coverage 0.000
_reflns_number_gt 10797
_reflns_number_total 13344
_reflns_threshold_expression 'I > 2\s(I)'
_cod_data_source_file d0dt03828h2.cif
_cod_data_source_block 6_FeL6_180K
_cod_depositor_comments 'Adding full bibliography for 7706322--7706338.cif.'
_cod_database_code 7706330
_shelx_shelxl_version_number 2018/3
_chemical_oxdiff_formula 'C36 H30 Cl2 Fe N12 O8'
_shelx_space_group_comment
;
The symmetry employed for this shelxl refinement is uniquely defined
by the following loop, which should always be used as a source of
symmetry information in preference to the above space-group names.
They are only intended as comments.
;
_reflns_odcompleteness_completeness 99.94
_reflns_odcompleteness_iscentric 1
_reflns_odcompleteness_theta 66.97
_olex2_refinement_description
;
1. Twinned data refinement
 Scales: 0.870(2)
 0.130(2)
2. Fixed Uiso
 At 1.2 times of:
  All C(H) groups
 At 1.5 times of:
  All C(H,H,H) groups
3. Uiso/Uaniso restraints and constraints
Uiso(O3B) = Uiso(O3A)
Uiso(O2B) = Uiso(O2A)
Uiso(O1B) = Uiso(O1A)
Uiso(O4B) = Uiso(O4A)
Uanis(O15A) = Uanis(O15B)
Uanis(O14B) = Uanis(O14A)
Uanis(O16B) = Uanis(O16A)
4. Same fragment restrains
{O1B, O2B, O3B, O4B} sigma for 1-2: 0.02, 1-3: 0.04
as in
{O1A, O2A, O3A, O4A}
5. Others
 Sof(O1B)=Sof(O2B)=Sof(O3B)=Sof(O4B)=1-FVAR(1)
 Sof(O1A)=Sof(O2A)=Sof(O3A)=Sof(O4A)=FVAR(1)
 Sof(O14B)=Sof(O15B)=Sof(O16B)=1-FVAR(2)
 Sof(O14A)=Sof(O15A)=Sof(O16A)=FVAR(2)
6.a Aromatic/amide H refined with riding coordinates:
 C2(H2), C3(H3), C4(H4), C5(H5), C10(H10), C11(H11), C12(H12), C14(H14),
 C15(H15), C16(H16), C17(H17), C22(H22), C23(H23), C24(H24), C26(H26), C27(H27),
  C28(H28), C29(H29), C34(H34), C35(H35), C36(H36), C2B(H2B), C3B(H3B),
 C4B(H4B), C5B(H5B), C10B(H10B), C11B(H11B), C12B(H12B), C14B(H14B), C15B(H15B),
  C16B(H16B), C17B(H17B), C22B(H22B), C23B(H23B), C24B(H24B), C26B(H26B),
 C27B(H27B), C28B(H28B), C29B(H29B), C34B(H34B), C35B(H35B), C36B(H36B)
6.b Idealised Me refined as rotating group:
 C8(H8A,H8B,H8C), C20(H20A,H20B,H20C), C32(H32A,H32B,H32C), C8B(H8BA,H8BB,
 H8BC), C20B(H20D,H20E,H20F), C32B(H32D,H32E,H32F)
;
_olex2_submission_special_instructions 'No special instructions were received'
_oxdiff_exptl_absorpt_empirical_details
;
Empirical correction (ABSPACK) includes:
- Absorption correction using spherical harmonics
- Frame scaling
;
_oxdiff_exptl_absorpt_empirical_full_max 1.517
_oxdiff_exptl_absorpt_empirical_full_min 0.773

loop_
_space_group_symop_operation_xyz
'x, y, z'
'-x, -y, -z'

loop_
_atom_site_label
_atom_site_type_symbol
_atom_site_fract_x
_atom_site_fract_y
_atom_site_fract_z
_atom_site_U_iso_or_equiv
_atom_site_adp_type
_atom_site_occupancy
_atom_site_site_symmetry_order
_atom_site_calc_flag
_atom_site_refinement_flags_posn
_atom_site_refinement_flags_adp
_atom_site_refinement_flags_occupancy
_atom_site_disorder_assembly
_atom_site_disorder_group
Fe1 Fe 0.74859(5) 0.49436(6) 0.30005(4) 0.0412(2) Uani 1 1 d . . . . .
N1 N 0.6435(3) 0.4741(3) 0.2226(2) 0.0486(10) Uani 1 1 d . . . . .
N2 N 0.5386(3) 0.5353(4) 0.1377(3) 0.0565(12) Uani 1 1 d . . . . .
N3 N 0.7385(3) 0.6211(3) 0.2516(2) 0.0481(10) Uani 1 1 d . . . . .
N4 N 0.6397(4) 0.7139(4) 0.1684(3) 0.0600(12) Uani 1 1 d . . . . .
N5 N 0.8441(3) 0.5392(3) 0.3798(2) 0.0440(9) Uani 1 1 d . . . . .
N6 N 0.8767(3) 0.6104(3) 0.4951(2) 0.0500(10) Uani 1 1 d . . . . .
N7 N 0.6707(3) 0.5411(3) 0.3832(2) 0.0425(9) Uani 1 1 d . . . . .
N8 N 0.6771(3) 0.6146(4) 0.5097(2) 0.0516(10) Uani 1 1 d . . . . .
N9 N 0.7620(3) 0.3666(3) 0.3442(2) 0.0419(9) Uani 1 1 d . . . . .
N10 N 0.8417(3) 0.2352(3) 0.3494(2) 0.0471(10) Uani 1 1 d . . . . .
N11 N 0.8342(3) 0.4402(3) 0.2266(2) 0.0475(10) Uani 1 1 d . . . . .
N12 N 0.9293(3) 0.3093(4) 0.2081(3) 0.0579(12) Uani 1 1 d . . . . .
C1 C 0.5806(3) 0.4068(4) 0.2012(3) 0.0506(12) Uani 1 1 d . . . . .
C2 C 0.5759(4) 0.3152(5) 0.2239(3) 0.0563(13) Uani 1 1 d . . . . .
H2 H 0.621336 0.287686 0.258565 0.068 Uiso 1 1 calc R U . . .
C3 C 0.5021(4) 0.2663(5) 0.1937(4) 0.0640(15) Uani 1 1 d . . . . .
H3 H 0.496246 0.203652 0.208615 0.077 Uiso 1 1 calc R U . . .
C4 C 0.4359(4) 0.3052(6) 0.1422(4) 0.0687(18) Uani 1 1 d . . . . .
H4 H 0.386665 0.268156 0.122718 0.082 Uiso 1 1 calc R U . . .
C5 C 0.4389(4) 0.3941(6) 0.1186(3) 0.0642(17) Uani 1 1 d . . . . .
H5 H 0.392477 0.420800 0.084477 0.077 Uiso 1 1 calc R U . . .
C6 C 0.5149(4) 0.4448(4) 0.1477(3) 0.0519(13) Uani 1 1 d . . . . .
C7 C 0.6167(4) 0.5496(4) 0.1840(3) 0.0495(12) Uani 1 1 d . . . . .
C8 C 0.4858(5) 0.6045(6) 0.0888(4) 0.0747(19) Uani 1 1 d . . . . .
H8A H 0.432898 0.574717 0.062018 0.112 Uiso 1 1 calc R U . . .
H8B H 0.523708 0.629667 0.049647 0.112 Uiso 1 1 calc R U . . .
H8C H 0.465832 0.654629 0.122660 0.112 Uiso 1 1 calc R U . . .
C9 C 0.6659(4) 0.6341(5) 0.1990(3) 0.0533(13) Uani 1 1 d . . . . .
C10 C 0.6865(5) 0.7888(5) 0.1915(4) 0.0637(15) Uani 1 1 d . . . . .
H10 H 0.668242 0.847398 0.170948 0.076 Uiso 1 1 calc R U . . .
C11 C 0.7619(5) 0.7827(5) 0.2453(3) 0.0630(15) Uani 1 1 d . . . . .
H11 H 0.794594 0.836108 0.262554 0.076 Uiso 1 1 calc R U . . .
C12 C 0.7868(4) 0.6969(4) 0.2722(3) 0.0533(13) Uani 1 1 d . . . . .
H12 H 0.839932 0.690465 0.306451 0.064 Uiso 1 1 calc R U . . .
C13 C 0.9361(3) 0.5540(4) 0.3872(3) 0.0469(11) Uani 1 1 d . . . . .
C14 C 1.0037(4) 0.5366(5) 0.3369(3) 0.0542(13) Uani 1 1 d . . . . .
H14 H 0.990789 0.506260 0.287732 0.065 Uiso 1 1 calc R U . . .
C15 C 1.0898(4) 0.5643(5) 0.3602(3) 0.0617(16) Uani 1 1 d . . . . .
H15 H 1.137243 0.551563 0.327162 0.074 Uiso 1 1 calc R U . . .
C16 C 1.1092(4) 0.6112(5) 0.4321(4) 0.0649(17) Uani 1 1 d . . . . .
H16 H 1.169081 0.631804 0.445106 0.078 Uiso 1 1 calc R U . . .
C17 C 1.0444(4) 0.6282(5) 0.4838(3) 0.0605(15) Uani 1 1 d . . . . .
H17 H 1.058383 0.657763 0.533131 0.073 Uiso 1 1 calc R U . . .
C18 C 0.9561(4) 0.5996(4) 0.4601(3) 0.0503(12) Uani 1 1 d . . . . .
C19 C 0.8124(3) 0.5737(4) 0.4445(3) 0.0459(11) Uani 1 1 d . . . . .
C20 C 0.8652(4) 0.6542(5) 0.5726(3) 0.0624(15) Uani 1 1 d . . . . .
H20A H 0.923572 0.677109 0.594915 0.094 Uiso 1 1 calc R U . . .
H20B H 0.842278 0.608522 0.608139 0.094 Uiso 1 1 calc R U . . .
H20C H 0.822158 0.705798 0.566086 0.094 Uiso 1 1 calc R U . . .
C21 C 0.7149(3) 0.5773(4) 0.4488(3) 0.0442(11) Uani 1 1 d . . . . .
C22 C 0.5862(4) 0.6160(5) 0.5052(3) 0.0578(14) Uani 1 1 d . . . . .
H22 H 0.556312 0.641620 0.547855 0.069 Uiso 1 1 calc R U . . .
C23 C 0.5354(4) 0.5821(5) 0.4417(3) 0.0554(13) Uani 1 1 d . . . . .
H23 H 0.471302 0.584502 0.439610 0.066 Uiso 1 1 calc R U . . .
C24 C 0.5802(3) 0.5437(4) 0.3799(3) 0.0462(11) Uani 1 1 d . . . . .
H24 H 0.546353 0.519131 0.335195 0.055 Uiso 1 1 calc R U . . .
C25 C 0.7349(3) 0.3153(4) 0.4063(3) 0.0427(10) Uani 1 1 d . . . . .
C26 C 0.6712(3) 0.3321(4) 0.4618(3) 0.0477(11) Uani 1 1 d . . . . .
H26 H 0.635668 0.387168 0.460499 0.057 Uiso 1 1 calc R U . . .
C27 C 0.6620(4) 0.2664(4) 0.5179(3) 0.0519(12) Uani 1 1 d . . . . .
H27 H 0.620047 0.277003 0.556557 0.062 Uiso 1 1 calc R U . . .
C28 C 0.7125(4) 0.1841(5) 0.5202(3) 0.0554(13) Uani 1 1 d . . . . .
H28 H 0.703935 0.140508 0.560296 0.066 Uiso 1 1 calc R U . . .
C29 C 0.7745(4) 0.1647(4) 0.4654(3) 0.0515(12) Uani 1 1 d . . . . .
H29 H 0.808063 0.108488 0.466230 0.062 Uiso 1 1 calc R U . . .
C30 C 0.7851(4) 0.2324(4) 0.4088(3) 0.0468(11) Uani 1 1 d . . . . .
C31 C 0.8257(3) 0.3167(4) 0.3123(3) 0.0442(11) Uani 1 1 d . . . . .
C32 C 0.9056(4) 0.1596(5) 0.3322(3) 0.0584(14) Uani 1 1 d . . . . .
H32A H 0.951571 0.153470 0.376209 0.088 Uiso 1 1 calc R U . . .
H32B H 0.934895 0.173794 0.284088 0.088 Uiso 1 1 calc R U . . .
H32C H 0.872630 0.101438 0.324867 0.088 Uiso 1 1 calc R U . . .
C33 C 0.8667(3) 0.3555(4) 0.2452(3) 0.0474(12) Uani 1 1 d . . . . .
C34 C 0.9600(4) 0.3508(5) 0.1457(3) 0.0621(15) Uani 1 1 d . . . . .
H34 H 1.005147 0.320559 0.117815 0.075 Uiso 1 1 calc R U . . .
C35 C 0.9284(4) 0.4355(5) 0.1208(3) 0.0607(15) Uani 1 1 d . . . . .
H35 H 0.949649 0.462932 0.075295 0.073 Uiso 1 1 calc R U . . .
C36 C 0.8647(4) 0.4805(4) 0.1632(3) 0.0512(12) Uani 1 1 d . . . . .
H36 H 0.842727 0.539915 0.147435 0.061 Uiso 1 1 calc R U . . .
Fe1B Fe 0.74714(5) 1.00459(6) 0.79953(4) 0.0430(2) Uani 1 1 d . . . . .
N1B N 0.8416(3) 0.9551(3) 0.8849(2) 0.0449(9) Uani 1 1 d . . . . .
N2B N 0.8713(3) 0.8891(4) 1.0020(2) 0.0503(10) Uani 1 1 d . . . . .
N3B N 0.7416(3) 0.8665(4) 0.7498(3) 0.0538(11) Uani 1 1 d . . . . .
N4B N 0.6445(4) 0.7693(4) 0.6690(3) 0.0596(12) Uani 1 1 d . . . . .
N5B N 0.6397(3) 1.0124(4) 0.7166(3) 0.0535(11) Uani 1 1 d . . . . .
N6B N 0.5383(3) 0.9426(4) 0.6346(3) 0.0626(13) Uani 1 1 d . . . . .
N7B N 0.6660(3) 0.9578(3) 0.8862(2) 0.0460(9) Uani 1 1 d . . . . .
N8B N 0.6725(3) 0.8845(4) 1.0112(3) 0.0565(12) Uani 1 1 d . . . . .
N9B N 0.7591(3) 1.1388(4) 0.8430(2) 0.0486(10) Uani 1 1 d . . . . .
N10B N 0.8402(3) 1.2685(3) 0.8497(2) 0.0475(10) Uani 1 1 d . . . . .
N11B N 0.8381(3) 1.0612(4) 0.7259(2) 0.0539(12) Uani 1 1 d . . . . .
N12B N 0.9311(4) 1.1924(4) 0.7109(3) 0.0657(13) Uani 1 1 d . . . . .
C1B C 0.9335(3) 0.9378(4) 0.8950(3) 0.0487(12) Uani 1 1 d . . . . .
C2B C 1.0023(4) 0.9528(5) 0.8460(3) 0.0566(14) Uani 1 1 d . . . . .
H2B H 0.990737 0.982326 0.796619 0.068 Uiso 1 1 calc R U . . .
C3B C 1.0884(4) 0.9230(5) 0.8715(4) 0.0609(15) Uani 1 1 d . . . . .
H3B H 1.136766 0.931535 0.838816 0.073 Uiso 1 1 calc R U . . .
C4B C 1.1052(4) 0.8809(5) 0.9444(4) 0.0667(17) Uani 1 1 d . . . . .
H4B H 1.165029 0.861202 0.960025 0.080 Uiso 1 1 calc R U . . .
C5B C 1.0393(4) 0.8668(5) 0.9940(4) 0.0602(15) Uani 1 1 d . . . . .
H5B H 1.052063 0.838864 1.043870 0.072 Uiso 1 1 calc R U . . .
C6B C 0.9517(4) 0.8952(4) 0.9683(3) 0.0537(13) Uani 1 1 d . . . . .
C7B C 0.8073(3) 0.9248(4) 0.9486(3) 0.0447(11) Uani 1 1 d . . . . .
C8B C 0.8580(4) 0.8527(5) 1.0798(3) 0.0640(16) Uani 1 1 d . . . . .
H8BA H 0.825218 0.794337 1.074279 0.096 Uiso 1 1 calc R U . . .
H8BB H 0.823067 0.897377 1.108979 0.096 Uiso 1 1 calc R U . . .
H8BC H 0.916893 0.842001 1.108382 0.096 Uiso 1 1 calc R U . . .
C9B C 0.6687(4) 0.8508(4) 0.6985(3) 0.0517(13) Uani 1 1 d . . . . .
C10B C 0.6919(5) 0.6960(5) 0.6932(3) 0.0633(15) Uani 1 1 d . . . . .
H10B H 0.674084 0.636547 0.674137 0.076 Uiso 1 1 calc R U . . .
C11B C 0.7676(5) 0.7039(5) 0.7463(3) 0.0637(15) Uani 1 1 d . . . . .
H11B H 0.801495 0.651075 0.763987 0.076 Uiso 1 1 calc R U . . .
C12B C 0.7913(4) 0.7919(5) 0.7723(3) 0.0568(14) Uani 1 1 d . . . . .
H12B H 0.844003 0.799662 0.806734 0.068 Uiso 1 1 calc R U . . .
C13B C 0.5745(4) 1.0774(5) 0.6928(3) 0.0584(14) Uani 1 1 d . . . . .
C14B C 0.5660(4) 1.1695(5) 0.7121(4) 0.0669(17) Uani 1 1 d . . . . .
H14B H 0.609609 1.199683 0.746648 0.080 Uiso 1 1 calc R U . . .
C15B C 0.4902(5) 1.2164(6) 0.6784(5) 0.081(2) Uani 1 1 d . . . . .
H15B H 0.481992 1.280104 0.690034 0.097 Uiso 1 1 calc R U . . .
C16B C 0.4257(5) 1.1709(7) 0.6276(5) 0.086(3) Uani 1 1 d . . . . .
H16B H 0.374612 1.204776 0.606377 0.103 Uiso 1 1 calc R U . . .
C17B C 0.4339(5) 1.0800(7) 0.6079(4) 0.079(2) Uani 1 1 d . . . . .
H17B H 0.389406 1.049892 0.574100 0.095 Uiso 1 1 calc R U . . .
C18B C 0.5114(4) 1.0326(5) 0.6398(3) 0.0609(15) Uani 1 1 d . . . . .
C19B C 0.6164(4) 0.9337(4) 0.6813(3) 0.0518(13) Uani 1 1 d . . . . .
C20B C 0.4873(5) 0.8714(7) 0.5883(4) 0.083(2) Uani 1 1 d . . . . .
H20D H 0.435447 0.852420 0.616490 0.124 Uiso 1 1 calc R U . . .
H20E H 0.526656 0.817747 0.580657 0.124 Uiso 1 1 calc R U . . .
H20F H 0.465962 0.896581 0.536979 0.124 Uiso 1 1 calc R U . . .
C21B C 0.7091(3) 0.9222(4) 0.9517(3) 0.0464(11) Uani 1 1 d . . . . .
C22B C 0.5816(4) 0.8812(5) 1.0051(3) 0.0608(15) Uani 1 1 d . . . . .
H22B H 0.551611 0.854647 1.046612 0.073 Uiso 1 1 calc R U . . .
C23B C 0.5310(4) 0.9148(5) 0.9412(3) 0.0583(14) Uani 1 1 d . . . . .
H23B H 0.467044 0.910554 0.937636 0.070 Uiso 1 1 calc R U . . .
C24B C 0.5749(3) 0.9547(4) 0.8823(3) 0.0512(12) Uani 1 1 d . . . . .
H24B H 0.540817 0.980503 0.838279 0.061 Uiso 1 1 calc R U . . .
C25B C 0.7309(3) 1.1933(4) 0.9038(3) 0.0495(12) Uani 1 1 d . . . . .
C26B C 0.6665(4) 1.1795(5) 0.9578(3) 0.0535(13) Uani 1 1 d . . . . .
H26B H 0.630311 1.125642 0.955213 0.064 Uiso 1 1 calc R U . . .
C27B C 0.6565(4) 1.2463(5) 1.0156(3) 0.0576(14) Uani 1 1 d . . . . .
H27B H 0.614210 1.236933 1.053973 0.069 Uiso 1 1 calc R U . . .
C28B C 0.7072(4) 1.3266(5) 1.0183(3) 0.0577(14) Uani 1 1 d . . . . .
H28B H 0.697977 1.371086 1.058264 0.069 Uiso 1 1 calc R U . . .
C29B C 0.7702(4) 1.3442(5) 0.9653(3) 0.0559(13) Uani 1 1 d . . . . .
H29B H 0.804222 1.399490 0.967151 0.067 Uiso 1 1 calc R U . . .
C30B C 0.7811(3) 1.2752(4) 0.9084(3) 0.0479(12) Uani 1 1 d . . . . .
C31B C 0.8236(3) 1.1866(4) 0.8125(3) 0.0479(12) Uani 1 1 d . . . . .
C32B C 0.9048(4) 1.3414(5) 0.8357(3) 0.0579(14) Uani 1 1 d . . . . .
H32D H 0.875937 1.401983 0.841837 0.087 Uiso 1 1 calc R U . . .
H32E H 0.924329 1.335157 0.782206 0.087 Uiso 1 1 calc R U . . .
H32F H 0.957410 1.335874 0.873744 0.087 Uiso 1 1 calc R U . . .
C33B C 0.8676(4) 1.1462(4) 0.7460(3) 0.0510(13) Uani 1 1 d . . . . .
C34B C 0.9630(5) 1.1505(7) 0.6490(4) 0.079(2) Uani 1 1 d . . . . .
H34B H 1.007510 1.181373 0.621886 0.094 Uiso 1 1 calc R U . . .
C35B C 0.9349(5) 1.0644(6) 0.6217(4) 0.075(2) Uani 1 1 d . . . . .
H35B H 0.958697 1.036612 0.576821 0.090 Uiso 1 1 calc R U . . .
C36B C 0.8713(4) 1.0207(6) 0.6623(3) 0.0658(17) Uani 1 1 d . . . . .
H36B H 0.850512 0.961392 0.645418 0.079 Uiso 1 1 calc R U . . .
Cl1 Cl 0.32553(9) 0.57629(12) 0.28450(8) 0.0592(4) Uani 1 1 d . . . . .
O1A O 0.3338(4) 0.5350(4) 0.3607(3) 0.0735(14) Uiso 0.890(5) 1 d D . P A 1
O2A O 0.4142(4) 0.5923(5) 0.2602(4) 0.0868(17) Uiso 0.890(5) 1 d D . P A 1
O3A O 0.2738(4) 0.5195(5) 0.2308(4) 0.0820(16) Uiso 0.890(5) 1 d D . P A 1
O4A O 0.2810(4) 0.6650(4) 0.2929(3) 0.0673(13) Uiso 0.890(5) 1 d D . P A 1
O1B O 0.401(2) 0.482(3) 0.303(2) 0.0735(14) Uiso 0.110(5) 1 d D . P A 2
O2B O 0.347(3) 0.594(3) 0.215(2) 0.0868(17) Uiso 0.110(5) 1 d D . P A 2
O3B O 0.246(3) 0.492(3) 0.263(3) 0.0820(16) Uiso 0.110(5) 1 d D . P A 2
O4B O 0.315(3) 0.602(3) 0.351(2) 0.0673(13) Uiso 0.110(5) 1 d D . P A 2
Cl2 Cl 0.83428(11) 0.87894(12) 0.47581(9) 0.0661(4) Uani 1 1 d . . . . .
O5 O 0.8156(4) 0.7964(4) 0.4311(3) 0.0868(16) Uani 1 1 d . . . . .
O6 O 0.8486(6) 0.9529(5) 0.4235(4) 0.119(2) Uani 1 1 d . . . . .
O7 O 0.7617(4) 0.9023(6) 0.5215(4) 0.113(2) Uani 1 1 d . . . . .
O8 O 0.9157(4) 0.8654(5) 0.5241(3) 0.0926(16) Uani 1 1 d . . . . .
Cl3 Cl 0.83048(11) 0.62153(11) -0.02308(9) 0.0646(4) Uani 1 1 d . . . . .
O9 O 0.8575(5) 0.5527(5) -0.0777(4) 0.109(2) Uani 1 1 d . . . . .
O10 O 0.8053(5) 0.7031(4) -0.0644(3) 0.0954(18) Uani 1 1 d . . . . .
O11 O 0.7573(4) 0.5885(5) 0.0166(3) 0.0989(19) Uani 1 1 d . . . . .
O12 O 0.9045(5) 0.6397(5) 0.0316(4) 0.111(2) Uani 1 1 d . . . . .
Cl4 Cl 0.68016(9) 1.06000(13) 0.21548(9) 0.0638(4) Uani 1 1 d . . . . .
O13 O 0.7499(4) 1.0010(5) 0.2450(5) 0.114(3) Uani 1 1 d . . . . .
O14A O 0.7176(7) 1.1560(7) 0.2096(6) 0.090(2) Uani 0.560(6) 1 d . . P B 1
O15A O 0.6700(8) 1.0337(9) 0.1355(6) 0.094(3) Uani 0.560(6) 1 d . . P B 1
O16A O 0.5941(6) 1.0763(9) 0.2440(6) 0.093(2) Uani 0.560(6) 1 d . . P B 1
O14B O 0.6643(9) 1.1094(9) 0.2842(8) 0.090(2) Uani 0.440(6) 1 d . . P B 2
O15B O 0.6869(10) 1.1047(12) 0.1458(8) 0.094(3) Uani 0.440(6) 1 d . . P B 2
O16B O 0.6029(7) 0.9955(12) 0.2013(8) 0.093(2) Uani 0.440(6) 1 d . . P B 2

loop_
_atom_site_aniso_label
_atom_site_aniso_U_11
_atom_site_aniso_U_22
_atom_site_aniso_U_33
_atom_site_aniso_U_23
_atom_site_aniso_U_13
_atom_site_aniso_U_12
Fe1 0.0316(4) 0.0609(5) 0.0300(3) 0.0028(3) -0.0041(3) 0.0021(3)
N1 0.037(2) 0.070(3) 0.039(2) -0.0022(19) -0.0026(17) 0.0039(19)
N2 0.041(2) 0.085(4) 0.041(2) 0.002(2) -0.0111(18) 0.010(2)
N3 0.042(2) 0.067(3) 0.0344(19) 0.0027(18) -0.0034(17) 0.003(2)
N4 0.061(3) 0.079(3) 0.041(2) 0.012(2) 0.002(2) 0.005(3)
N5 0.035(2) 0.062(3) 0.0342(19) 0.0093(17) -0.0023(16) 0.0023(18)
N6 0.048(2) 0.065(3) 0.036(2) 0.0018(18) -0.0081(18) -0.006(2)
N7 0.037(2) 0.057(2) 0.0324(18) 0.0038(16) -0.0029(15) 0.0021(17)
N8 0.047(2) 0.069(3) 0.039(2) 0.001(2) 0.0027(18) 0.000(2)
N9 0.0336(19) 0.057(2) 0.0338(18) 0.0018(17) -0.0050(15) 0.0022(17)
N10 0.039(2) 0.063(3) 0.039(2) -0.0011(18) -0.0024(17) 0.0043(19)
N11 0.035(2) 0.075(3) 0.0315(18) 0.0012(18) -0.0030(16) -0.0010(19)
N12 0.048(3) 0.078(3) 0.048(2) 0.001(2) 0.012(2) 0.004(2)
C1 0.036(3) 0.074(4) 0.040(2) -0.010(2) 0.000(2) 0.002(2)
C2 0.048(3) 0.071(4) 0.050(3) -0.003(3) 0.005(2) -0.002(3)
C3 0.058(3) 0.081(4) 0.053(3) -0.014(3) 0.007(3) -0.012(3)
C4 0.051(3) 0.091(5) 0.064(4) -0.023(3) 0.010(3) -0.013(3)
C5 0.041(3) 0.101(5) 0.049(3) -0.016(3) -0.003(2) 0.000(3)
C6 0.041(3) 0.070(4) 0.043(3) -0.010(2) -0.004(2) -0.001(2)
C7 0.040(3) 0.075(4) 0.033(2) 0.001(2) -0.0037(19) 0.002(2)
C8 0.066(4) 0.102(5) 0.052(3) 0.009(3) -0.018(3) 0.018(4)
C9 0.046(3) 0.079(4) 0.034(2) 0.008(2) 0.000(2) 0.010(3)
C10 0.068(4) 0.070(4) 0.053(3) 0.015(3) 0.002(3) 0.008(3)
C11 0.065(4) 0.077(4) 0.046(3) 0.011(3) 0.002(3) -0.006(3)
C12 0.053(3) 0.065(3) 0.041(3) 0.005(2) -0.001(2) -0.001(3)
C13 0.038(2) 0.062(3) 0.039(2) 0.009(2) -0.0089(19) -0.003(2)
C14 0.040(3) 0.080(4) 0.042(3) 0.012(2) -0.005(2) -0.001(3)
C15 0.031(3) 0.099(5) 0.055(3) 0.018(3) -0.002(2) -0.002(3)
C16 0.040(3) 0.096(5) 0.057(3) 0.016(3) -0.013(2) -0.014(3)
C17 0.049(3) 0.078(4) 0.051(3) 0.008(3) -0.017(3) -0.013(3)
C18 0.046(3) 0.066(3) 0.037(2) 0.008(2) -0.010(2) -0.008(2)
C19 0.039(3) 0.064(3) 0.034(2) 0.009(2) -0.0048(19) -0.002(2)
C20 0.063(4) 0.083(4) 0.038(3) -0.009(3) -0.012(2) -0.005(3)
C21 0.038(2) 0.057(3) 0.037(2) 0.007(2) -0.0019(19) 0.001(2)
C22 0.052(3) 0.075(4) 0.048(3) 0.000(3) 0.013(2) 0.005(3)
C23 0.040(3) 0.078(4) 0.048(3) 0.013(3) 0.001(2) 0.006(3)
C24 0.037(2) 0.062(3) 0.040(2) 0.006(2) -0.0006(19) 0.004(2)
C25 0.034(2) 0.058(3) 0.035(2) 0.001(2) -0.0058(18) -0.004(2)
C26 0.040(3) 0.061(3) 0.042(2) 0.001(2) 0.000(2) 0.000(2)
C27 0.047(3) 0.069(4) 0.040(2) 0.004(2) 0.002(2) 0.000(2)
C28 0.052(3) 0.074(4) 0.039(2) 0.011(2) -0.003(2) -0.005(3)
C29 0.045(3) 0.063(3) 0.046(3) 0.003(2) -0.004(2) 0.001(2)
C30 0.043(3) 0.063(3) 0.033(2) 0.001(2) -0.0059(19) -0.001(2)
C31 0.035(2) 0.060(3) 0.037(2) -0.003(2) -0.0037(19) 0.001(2)
C32 0.050(3) 0.074(4) 0.051(3) 0.003(3) 0.002(2) 0.012(3)
C33 0.037(2) 0.070(3) 0.034(2) -0.003(2) -0.0028(19) -0.003(2)
C34 0.049(3) 0.090(5) 0.048(3) -0.005(3) 0.013(2) 0.002(3)
C35 0.051(3) 0.093(5) 0.038(3) 0.004(3) 0.003(2) -0.003(3)
C36 0.044(3) 0.073(4) 0.036(2) 0.005(2) -0.003(2) 0.001(2)
Fe1B 0.0320(4) 0.0639(5) 0.0322(4) 0.0026(3) -0.0043(3) -0.0024(3)
N1B 0.0317(19) 0.068(3) 0.0343(19) -0.0053(18) -0.0022(15) 0.0001(18)
N2B 0.042(2) 0.068(3) 0.038(2) -0.0023(19) -0.0065(17) 0.008(2)
N3B 0.043(2) 0.075(3) 0.043(2) 0.008(2) -0.0004(18) -0.002(2)
N4B 0.057(3) 0.077(3) 0.044(2) -0.004(2) 0.000(2) -0.009(2)
N5B 0.042(2) 0.071(3) 0.047(2) 0.012(2) 0.0002(19) 0.005(2)
N6B 0.047(3) 0.097(4) 0.043(2) 0.010(2) -0.0049(19) 0.001(3)
N7B 0.032(2) 0.063(3) 0.043(2) 0.0018(18) -0.0019(16) -0.0028(18)
N8B 0.046(2) 0.084(3) 0.040(2) 0.002(2) 0.0021(19) -0.002(2)
N9B 0.035(2) 0.074(3) 0.0354(19) 0.0025(19) -0.0020(16) 0.007(2)
N10B 0.038(2) 0.065(3) 0.038(2) 0.0050(19) -0.0021(17) 0.0039(19)
N11B 0.041(2) 0.088(4) 0.0319(19) 0.000(2) -0.0056(17) 0.008(2)
N12B 0.059(3) 0.088(4) 0.052(3) 0.008(3) 0.014(2) 0.002(3)
C1B 0.032(2) 0.066(3) 0.047(3) -0.011(2) -0.005(2) 0.000(2)
C2B 0.037(3) 0.085(4) 0.047(3) -0.009(3) -0.001(2) -0.002(3)
C3B 0.034(3) 0.090(4) 0.059(3) -0.015(3) 0.002(2) -0.002(3)
C4B 0.039(3) 0.093(5) 0.064(4) -0.020(3) -0.016(3) 0.012(3)
C5B 0.042(3) 0.082(4) 0.053(3) -0.007(3) -0.014(2) 0.012(3)
C6B 0.043(3) 0.075(4) 0.041(3) -0.006(2) -0.009(2) 0.005(2)
C7B 0.039(3) 0.058(3) 0.035(2) 0.001(2) -0.0045(19) 0.002(2)
C8B 0.058(3) 0.087(5) 0.045(3) 0.008(3) -0.005(3) 0.008(3)
C9B 0.044(3) 0.076(4) 0.035(2) 0.004(2) 0.002(2) -0.003(2)
C10B 0.080(4) 0.069(4) 0.041(3) -0.001(3) 0.005(3) 0.004(3)
C11B 0.070(4) 0.069(4) 0.051(3) 0.001(3) 0.001(3) 0.004(3)
C12B 0.050(3) 0.074(4) 0.045(3) 0.006(3) -0.001(2) 0.008(3)
C13B 0.046(3) 0.075(4) 0.055(3) 0.024(3) 0.008(2) 0.005(3)
C14B 0.056(3) 0.073(4) 0.075(4) 0.025(3) 0.023(3) 0.007(3)
C15B 0.068(4) 0.087(5) 0.090(5) 0.039(4) 0.027(4) 0.025(4)
C16B 0.052(4) 0.119(7) 0.088(5) 0.054(5) 0.008(4) 0.023(4)
C17B 0.049(3) 0.124(7) 0.065(4) 0.037(4) -0.001(3) 0.013(4)
C18B 0.048(3) 0.087(5) 0.047(3) 0.021(3) 0.000(2) 0.001(3)
C19B 0.048(3) 0.073(4) 0.034(2) 0.007(2) 0.000(2) -0.006(3)
C20B 0.064(4) 0.123(7) 0.059(4) 0.000(4) -0.018(3) -0.014(4)
C21B 0.037(2) 0.064(3) 0.038(2) 0.001(2) -0.0002(19) 0.002(2)
C22B 0.044(3) 0.091(4) 0.049(3) 0.002(3) 0.008(2) -0.002(3)
C23B 0.036(3) 0.081(4) 0.058(3) -0.006(3) 0.004(2) -0.006(3)
C24B 0.033(2) 0.069(3) 0.050(3) -0.005(2) -0.009(2) -0.001(2)
C25B 0.037(2) 0.078(4) 0.032(2) 0.002(2) -0.0051(19) 0.010(2)
C26B 0.036(3) 0.077(4) 0.046(3) 0.005(3) 0.001(2) 0.002(2)
C27B 0.043(3) 0.088(4) 0.042(3) -0.002(3) 0.007(2) 0.010(3)
C28B 0.057(3) 0.070(4) 0.045(3) -0.004(3) -0.001(2) 0.003(3)
C29B 0.048(3) 0.075(4) 0.044(3) 0.001(2) -0.002(2) 0.005(3)
C30B 0.038(3) 0.064(3) 0.040(2) 0.007(2) -0.006(2) 0.006(2)
C31B 0.034(2) 0.074(4) 0.035(2) 0.011(2) -0.0042(19) 0.003(2)
C32B 0.053(3) 0.073(4) 0.049(3) 0.008(3) 0.006(2) -0.004(3)
C33B 0.038(3) 0.077(4) 0.037(2) 0.008(2) -0.004(2) 0.004(2)
C34B 0.066(4) 0.120(7) 0.052(3) 0.010(4) 0.025(3) 0.006(4)
C35B 0.065(4) 0.120(6) 0.040(3) -0.001(3) 0.012(3) 0.017(4)
C36B 0.061(4) 0.098(5) 0.037(3) -0.011(3) -0.008(2) 0.016(3)
Cl1 0.0422(6) 0.0871(10) 0.0469(6) 0.0033(6) -0.0064(5) 0.0047(6)
Cl2 0.0690(9) 0.0743(9) 0.0535(7) -0.0006(7) -0.0037(6) 0.0079(7)
O5 0.106(4) 0.082(3) 0.067(3) -0.008(2) -0.027(3) 0.006(3)
O6 0.149(7) 0.086(4) 0.123(5) 0.030(4) 0.017(5) 0.020(4)
O7 0.079(4) 0.182(7) 0.078(3) -0.038(4) 0.005(3) -0.018(4)
O8 0.083(4) 0.105(4) 0.086(3) -0.005(3) -0.020(3) 0.010(3)
Cl3 0.0672(9) 0.0686(9) 0.0562(7) 0.0040(6) -0.0083(6) 0.0003(7)
O9 0.111(5) 0.098(4) 0.121(5) -0.032(4) 0.032(4) -0.012(4)
O10 0.131(5) 0.077(3) 0.073(3) 0.009(3) -0.032(3) 0.000(3)
O11 0.078(4) 0.149(6) 0.070(3) 0.026(3) 0.009(3) 0.019(4)
O12 0.106(5) 0.091(4) 0.125(5) 0.015(4) -0.062(4) -0.005(3)
Cl4 0.0432(7) 0.0907(11) 0.0562(7) 0.0053(7) -0.0042(6) 0.0049(7)
O13 0.073(3) 0.097(4) 0.165(6) 0.061(4) -0.053(4) -0.013(3)
O14A 0.096(6) 0.079(5) 0.089(5) -0.007(4) -0.016(4) 0.024(4)
O15A 0.086(5) 0.117(8) 0.075(4) -0.008(6) -0.012(4) 0.018(6)
O16A 0.043(3) 0.144(8) 0.092(5) 0.010(5) 0.002(3) -0.009(4)
O14B 0.096(6) 0.079(5) 0.089(5) -0.007(4) -0.016(4) 0.024(4)
O15B 0.086(5) 0.117(8) 0.075(4) -0.008(6) -0.012(4) 0.018(6)
O16B 0.043(3) 0.144(8) 0.092(5) 0.010(5) 0.002(3) -0.009(4)

loop_
_atom_type_symbol
_atom_type_description
_atom_type_scat_dispersion_real
_atom_type_scat_dispersion_imag
_atom_type_scat_source
C C 0.0181 0.0091 'International Tables Vol C Tables 4.2.6.8 and 6.1.1.4'
H H 0.0000 0.0000 'International Tables Vol C Tables 4.2.6.8 and 6.1.1.4'
Cl Cl 0.3639 0.7018 'International Tables Vol C Tables 4.2.6.8 and 6.1.1.4'
Fe Fe -1.1336 3.1974 'International Tables Vol C Tables 4.2.6.8 and 6.1.1.4'
N N 0.0311 0.0180 'International Tables Vol C Tables 4.2.6.8 and 6.1.1.4'
O O 0.0492 0.0322 'International Tables Vol C Tables 4.2.6.8 and 6.1.1.4'

loop_
_exptl_crystal_face_index_h
_exptl_crystal_face_index_k
_exptl_crystal_face_index_l
_exptl_crystal_face_perp_dist
-1 1 -1 0.0918
0 -1 -1 0.1184
3 5 4 0.0804
-2 2 5 0.0767
0 0 -1 0.1008
-1 0 0 0.1061
5 1 2 0.1197
3 -3 2 0.0914
-3 -5 0 0.1382
-1 0 2 0.0916

loop_
_geom_angle_atom_site_label_1
_geom_angle_atom_site_label_2
_geom_angle_atom_site_label_3
_geom_angle
_geom_angle_site_symmetry_1
_geom_angle_site_symmetry_3
_geom_angle_publ_flag
N1 Fe1 N3 80.47(19) . . ?
N1 Fe1 N5 168.95(19) . . ?
N1 Fe1 N7 93.05(17) . . ?
N1 Fe1 N9 99.30(18) . . ?
N1 Fe1 N11 91.77(17) . . ?
N5 Fe1 N3 90.47(18) . . ?
N5 Fe1 N7 80.23(17) . . ?
N5 Fe1 N9 90.04(17) . . ?
N7 Fe1 N3 87.91(18) . . ?
N7 Fe1 N9 94.71(17) . . ?
N9 Fe1 N3 177.38(17) . . ?
N11 Fe1 N3 96.96(19) . . ?
N11 Fe1 N5 95.62(17) . . ?
N11 Fe1 N7 173.65(16) . . ?
N11 Fe1 N9 80.43(18) . . ?
C1 N1 Fe1 139.6(4) . . ?
C7 N1 Fe1 113.5(4) . . ?
C7 N1 C1 106.4(4) . . ?
C6 N2 C8 125.7(5) . . ?
C7 N2 C6 106.9(5) . . ?
C7 N2 C8 127.4(6) . . ?
C9 N3 Fe1 115.1(4) . . ?
C12 N3 Fe1 128.1(3) . . ?
C12 N3 C9 116.2(5) . . ?
C9 N4 C10 117.8(5) . . ?
C13 N5 Fe1 139.8(4) . . ?
C19 N5 Fe1 114.1(3) . . ?
C19 N5 C13 105.8(4) . . ?
C18 N6 C20 126.3(5) . . ?
C19 N6 C18 105.9(4) . . ?
C19 N6 C20 127.8(5) . . ?
C21 N7 Fe1 116.0(3) . . ?
C24 N7 Fe1 127.2(3) . . ?
C24 N7 C21 116.7(4) . . ?
C21 N8 C22 116.0(5) . . ?
C25 N9 Fe1 139.9(3) . . ?
C31 N9 Fe1 113.1(3) . . ?
C31 N9 C25 106.2(4) . . ?
C30 N10 C32 123.7(5) . . ?
C31 N10 C30 106.7(4) . . ?
C31 N10 C32 129.7(5) . . ?
C33 N11 Fe1 115.6(3) . . ?
C36 N11 Fe1 127.1(4) . . ?
C36 N11 C33 117.2(5) . . ?
C33 N12 C34 116.3(6) . . ?
N1 C1 C2 130.7(5) . . ?
N1 C1 C6 108.6(5) . . ?
C2 C1 C6 120.7(5) . . ?
C1 C2 H2 121.7 . . ?
C3 C2 C1 116.7(6) . . ?
C3 C2 H2 121.7 . . ?
C2 C3 H3 118.9 . . ?
C2 C3 C4 122.2(7) . . ?
C4 C3 H3 118.9 . . ?
C3 C4 H4 118.8 . . ?
C5 C4 C3 122.5(6) . . ?
C5 C4 H4 118.8 . . ?
C4 C5 H5 121.9 . . ?
C4 C5 C6 116.1(6) . . ?
C6 C5 H5 121.9 . . ?
N2 C6 C1 106.4(5) . . ?
N2 C6 C5 131.7(6) . . ?
C1 C6 C5 121.7(6) . . ?
N1 C7 N2 111.7(5) . . ?
N1 C7 C9 119.1(4) . . ?
N2 C7 C9 129.0(5) . . ?
N2 C8 H8A 109.5 . . ?
N2 C8 H8B 109.5 . . ?
N2 C8 H8C 109.5 . . ?
H8A C8 H8B 109.5 . . ?
H8A C8 H8C 109.5 . . ?
H8B C8 H8C 109.5 . . ?
N3 C9 C7 111.5(5) . . ?
N4 C9 N3 125.2(6) . . ?
N4 C9 C7 123.2(5) . . ?
N4 C10 H10 119.3 . . ?
N4 C10 C11 121.3(6) . . ?
C11 C10 H10 119.3 . . ?
C10 C11 H11 121.3 . . ?
C12 C11 C10 117.4(6) . . ?
C12 C11 H11 121.3 . . ?
N3 C12 C11 122.0(5) . . ?
N3 C12 H12 119.0 . . ?
C11 C12 H12 119.0 . . ?
N5 C13 C14 132.1(5) . . ?
N5 C13 C18 107.4(5) . . ?
C14 C13 C18 120.5(5) . . ?
C13 C14 H14 121.0 . . ?
C15 C14 C13 118.0(5) . . ?
C15 C14 H14 121.0 . . ?
C14 C15 H15 119.3 . . ?
C14 C15 C16 121.4(6) . . ?
C16 C15 H15 119.3 . . ?
C15 C16 H16 119.0 . . ?
C17 C16 C15 122.0(5) . . ?
C17 C16 H16 119.0 . . ?
C16 C17 H17 121.7 . . ?
C16 C17 C18 116.6(6) . . ?
C18 C17 H17 121.7 . . ?
N6 C18 C13 107.3(4) . . ?
N6 C18 C17 131.3(5) . . ?
C17 C18 C13 121.4(5) . . ?
N5 C19 N6 113.6(5) . . ?
N5 C19 C21 117.9(4) . . ?
N6 C19 C21 128.2(5) . . ?
N6 C20 H20A 109.5 . . ?
N6 C20 H20B 109.5 . . ?
N6 C20 H20C 109.5 . . ?
H20A C20 H20B 109.5 . . ?
H20A C20 H20C 109.5 . . ?
H20B C20 H20C 109.5 . . ?
N7 C21 C19 111.7(4) . . ?
N8 C21 N7 126.3(5) . . ?
N8 C21 C19 122.0(5) . . ?
N8 C22 H22 118.8 . . ?
N8 C22 C23 122.5(5) . . ?
C23 C22 H22 118.8 . . ?
C22 C23 H23 120.9 . . ?
C22 C23 C24 118.1(5) . . ?
C24 C23 H23 120.9 . . ?
N7 C24 C23 120.5(5) . . ?
N7 C24 H24 119.8 . . ?
C23 C24 H24 119.8 . . ?
N9 C25 C26 132.6(5) . . ?
N9 C25 C30 107.5(4) . . ?
C26 C25 C30 119.9(5) . . ?
C25 C26 H26 121.2 . . ?
C27 C26 C25 117.7(5) . . ?
C27 C26 H26 121.2 . . ?
C26 C27 H27 118.9 . . ?
C26 C27 C28 122.2(5) . . ?
C28 C27 H27 118.9 . . ?
C27 C28 H28 119.2 . . ?
C29 C28 C27 121.5(5) . . ?
C29 C28 H28 119.2 . . ?
C28 C29 H29 121.8 . . ?
C28 C29 C30 116.5(5) . . ?
C30 C29 H29 121.8 . . ?
N10 C30 C25 107.3(5) . . ?
N10 C30 C29 130.4(5) . . ?
C29 C30 C25 122.3(5) . . ?
N9 C31 N10 112.3(4) . . ?
N9 C31 C33 117.6(5) . . ?
N10 C31 C33 130.1(5) . . ?
N10 C32 H32A 109.5 . . ?
N10 C32 H32B 109.5 . . ?
N10 C32 H32C 109.5 . . ?
H32A C32 H32B 109.5 . . ?
H32A C32 H32C 109.5 . . ?
H32B C32 H32C 109.5 . . ?
N11 C33 C31 112.5(5) . . ?
N12 C33 N11 125.8(5) . . ?
N12 C33 C31 121.7(5) . . ?
N12 C34 H34 119.1 . . ?
N12 C34 C35 121.9(6) . . ?
C35 C34 H34 119.1 . . ?
C34 C35 H35 120.6 . . ?
C34 C35 C36 118.8(5) . . ?
C36 C35 H35 120.6 . . ?
N11 C36 C35 120.0(6) . . ?
N11 C36 H36 120.0 . . ?
C35 C36 H36 120.0 . . ?
N1B Fe1B N3B 87.81(18) . . ?
N1B Fe1B N7B 77.52(16) . . ?
N1B Fe1B N9B 92.04(17) . . ?
N1B Fe1B N11B 97.32(17) . . ?
N5B Fe1B N1B 162.2(2) . . ?
N5B Fe1B N3B 76.9(2) . . ?
N5B Fe1B N7B 92.56(17) . . ?
N5B Fe1B N9B 103.76(19) . . ?
N5B Fe1B N11B 93.96(17) . . ?
N7B Fe1B N3B 87.70(18) . . ?
N9B Fe1B N3B 176.46(17) . . ?
N9B Fe1B N7B 95.73(18) . . ?
N9B Fe1B N11B 78.22(19) . . ?
N11B Fe1B N3B 98.28(19) . . ?
N11B Fe1B N7B 172.01(17) . . ?
C1B N1B Fe1B 139.2(4) . . ?
C7B N1B Fe1B 114.6(3) . . ?
C7B N1B C1B 106.1(4) . . ?
C6B N2B C7B 106.1(4) . . ?
C6B N2B C8B 126.3(5) . . ?
C7B N2B C8B 127.6(5) . . ?
C9B N3B Fe1B 114.4(4) . . ?
C12B N3B Fe1B 128.4(4) . . ?
C12B N3B C9B 116.2(5) . . ?
C10B N4B C9B 118.1(5) . . ?
C13B N5B Fe1B 136.7(5) . . ?
C19B N5B Fe1B 115.6(4) . . ?
C19B N5B C13B 107.1(5) . . ?
C18B N6B C19B 106.8(6) . . ?
C18B N6B C20B 124.1(6) . . ?
C19B N6B C20B 129.0(6) . . ?
C21B N7B Fe1B 116.7(3) . . ?
C21B N7B C24B 115.9(5) . . ?
C24B N7B Fe1B 127.3(4) . . ?
C21B N8B C22B 115.4(5) . . ?
C25B N9B Fe1B 140.1(4) . . ?
C31B N9B Fe1B 113.7(4) . . ?
C31B N9B C25B 105.2(5) . . ?
C30B N10B C32B 122.2(5) . . ?
C31B N10B C30B 106.6(5) . . ?
C31B N10B C32B 131.2(5) . . ?
C33B N11B Fe1B 115.4(4) . . ?
C33B N11B C36B 117.5(6) . . ?
C36B N11B Fe1B 127.1(5) . . ?
C34B N12B C33B 115.6(7) . . ?
N1B C1B C2B 131.2(5) . . ?
N1B C1B C6B 108.1(5) . . ?
C2B C1B C6B 120.6(5) . . ?
C1B C2B H2B 121.2 . . ?
C3B C2B C1B 117.6(6) . . ?
C3B C2B H2B 121.2 . . ?
C2B C3B H3B 119.5 . . ?
C2B C3B C4B 121.0(6) . . ?
C4B C3B H3B 119.5 . . ?
C3B C4B H4B 118.7 . . ?
C5B C4B C3B 122.6(5) . . ?
C5B C4B H4B 118.7 . . ?
C4B C5B H5B 121.5 . . ?
C4B C5B C6B 117.0(6) . . ?
C6B C5B H5B 121.5 . . ?
N2B C6B C1B 107.0(4) . . ?
N2B C6B C5B 131.7(6) . . ?
C5B C6B C1B 121.3(6) . . ?
N1B C7B N2B 112.8(4) . . ?
N1B C7B C21B 119.4(4) . . ?
N2B C7B C21B 127.4(5) . . ?
N2B C8B H8BA 109.5 . . ?
N2B C8B H8BB 109.5 . . ?
N2B C8B H8BC 109.5 . . ?
H8BA C8B H8BB 109.5 . . ?
H8BA C8B H8BC 109.5 . . ?
H8BB C8B H8BC 109.5 . . ?
N3B C9B C19B 112.4(5) . . ?
N4B C9B N3B 125.3(6) . . ?
N4B C9B C19B 122.3(5) . . ?
N4B C10B H10B 119.3 . . ?
N4B C10B C11B 121.4(6) . . ?
C11B C10B H10B 119.3 . . ?
C10B C11B H11B 121.3 . . ?
C12B C11B C10B 117.3(6) . . ?
C12B C11B H11B 121.3 . . ?
N3B C12B C11B 121.6(6) . . ?
N3B C12B H12B 119.2 . . ?
C11B C12B H12B 119.2 . . ?
N5B C13B C18B 107.0(6) . . ?
C14B C13B N5B 131.0(6) . . ?
C14B C13B C18B 122.0(6) . . ?
C13B C14B H14B 121.6 . . ?
C13B C14B C15B 116.8(8) . . ?
C15B C14B H14B 121.6 . . ?
C14B C15B H15B 119.4 . . ?
C14B C15B C16B 121.1(8) . . ?
C16B C15B H15B 119.4 . . ?
C15B C16B H16B 118.8 . . ?
C17B C16B C15B 122.4(7) . . ?
C17B C16B H16B 118.8 . . ?
C16B C17B H17B 121.5 . . ?
C16B C17B C18B 116.9(8) . . ?
C18B C17B H17B 121.5 . . ?
N6B C18B C13B 107.3(5) . . ?
N6B C18B C17B 131.9(7) . . ?
C13B C18B C17B 120.6(7) . . ?
N5B C19B N6B 111.7(6) . . ?
N5B C19B C9B 120.1(5) . . ?
N6B C19B C9B 128.1(6) . . ?
N6B C20B H20D 109.5 . . ?
N6B C20B H20E 109.5 . . ?
N6B C20B H20F 109.5 . . ?
H20D C20B H20E 109.5 . . ?
H20D C20B H20F 109.5 . . ?
H20E C20B H20F 109.5 . . ?
N7B C21B C7B 111.7(4) . . ?
N8B C21B N7B 127.3(5) . . ?
N8B C21B C7B 121.0(5) . . ?
N8B C22B H22B 118.8 . . ?
N8B C22B C23B 122.3(6) . . ?
C23B C22B H22B 118.8 . . ?
C22B C23B H23B 120.8 . . ?
C22B C23B C24B 118.4(5) . . ?
C24B C23B H23B 120.8 . . ?
N7B C24B C23B 120.7(5) . . ?
N7B C24B H24B 119.6 . . ?
C23B C24B H24B 119.6 . . ?
N9B C25B C26B 131.9(6) . . ?
N9B C25B C30B 109.2(5) . . ?
C26B C25B C30B 118.9(5) . . ?
C25B C26B H26B 120.8 . . ?
C27B C26B C25B 118.4(6) . . ?
C27B C26B H26B 120.8 . . ?
C26B C27B H27B 119.5 . . ?
C26B C27B C28B 121.1(5) . . ?
C28B C27B H27B 119.5 . . ?
C27B C28B H28B 118.7 . . ?
C29B C28B C27B 122.6(6) . . ?
C29B C28B H28B 118.7 . . ?
C28B C29B H29B 122.1 . . ?
C28B C29B C30B 115.7(6) . . ?
C30B C29B H29B 122.1 . . ?
N10B C30B C25B 105.8(5) . . ?
N10B C30B C29B 130.9(6) . . ?
C29B C30B C25B 123.3(5) . . ?
N9B C31B N10B 113.1(5) . . ?
N9B C31B C33B 118.3(5) . . ?
N10B C31B C33B 128.6(5) . . ?
N10B C32B H32D 109.5 . . ?
N10B C32B H32E 109.5 . . ?
N10B C32B H32F 109.5 . . ?
H32D C32B H32E 109.5 . . ?
H32D C32B H32F 109.5 . . ?
H32E C32B H32F 109.5 . . ?
N11B C33B C31B 113.4(5) . . ?
N12B C33B N11B 125.4(5) . . ?
N12B C33B C31B 121.2(6) . . ?
N12B C34B H34B 118.2 . . ?
N12B C34B C35B 123.5(7) . . ?
C35B C34B H34B 118.2 . . ?
C34B C35B H35B 121.4 . . ?
C36B C35B C34B 117.2(6) . . ?
C36B C35B H35B 121.4 . . ?
N11B C36B C35B 120.7(7) . . ?
N11B C36B H36B 119.7 . . ?
C35B C36B H36B 119.7 . . ?
O1A Cl1 O4A 107.0(3) . . ?
O2A Cl1 O1A 108.6(4) . . ?
O2A Cl1 O4A 108.2(4) . . ?
O3A Cl1 O1A 110.3(4) . . ?
O3A Cl1 O2A 112.4(4) . . ?
O3A Cl1 O4A 110.2(3) . . ?
O2B Cl1 O1B 97(2) . . ?
O2B Cl1 O3B 99(2) . . ?
O3B Cl1 O1B 84.5(17) . . ?
O4B Cl1 O1B 101(2) . . ?
O4B Cl1 O2B 150(3) . . ?
O4B Cl1 O3B 106(2) . . ?
O6 Cl2 O5 109.3(4) . . ?
O7 Cl2 O5 110.9(4) . . ?
O7 Cl2 O6 109.2(5) . . ?
O7 Cl2 O8 111.2(4) . . ?
O8 Cl2 O5 108.6(4) . . ?
O8 Cl2 O6 107.6(5) . . ?
O10 Cl3 O9 109.1(4) . . ?
O10 Cl3 O12 109.6(4) . . ?
O11 Cl3 O9 109.4(4) . . ?
O11 Cl3 O10 110.3(4) . . ?
O11 Cl3 O12 109.8(4) . . ?
O12 Cl3 O9 108.5(5) . . ?
O13 Cl4 O14A 108.5(5) . . ?
O13 Cl4 O15A 102.2(6) . . ?
O13 Cl4 O16A 129.1(6) . . ?
O13 Cl4 O16B 102.4(6) . . ?
O15A Cl4 O14A 101.1(7) . . ?
O15A Cl4 O16A 109.7(6) . . ?
O16A Cl4 O14A 103.0(7) . . ?
O14B Cl4 O13 99.7(6) . . ?
O14B Cl4 O16B 106.2(8) . . ?
O15B Cl4 O13 120.2(7) . . ?
O15B Cl4 O14B 120.8(9) . . ?
O15B Cl4 O16B 105.6(8) . . ?

loop_
_geom_bond_atom_site_label_1
_geom_bond_atom_site_label_2
_geom_bond_distance
_geom_bond_site_symmetry_2
_geom_bond_publ_flag
Fe1 N1 1.989(4) . ?
Fe1 N3 2.018(5) . ?
Fe1 N5 1.999(4) . ?
Fe1 N7 2.003(4) . ?
Fe1 N9 2.005(4) . ?
Fe1 N11 1.998(4) . ?
N1 C1 1.384(7) . ?
N1 C7 1.323(8) . ?
N2 C6 1.375(8) . ?
N2 C7 1.370(7) . ?
N2 C8 1.487(8) . ?
N3 C9 1.362(7) . ?
N3 C12 1.347(8) . ?
N4 C9 1.315(8) . ?
N4 C10 1.334(9) . ?
N5 C13 1.381(7) . ?
N5 C19 1.323(7) . ?
N6 C18 1.366(7) . ?
N6 C19 1.348(7) . ?
N6 C20 1.481(7) . ?
N7 C21 1.356(6) . ?
N7 C24 1.341(6) . ?
N8 C21 1.324(7) . ?
N8 C22 1.346(7) . ?
N9 C25 1.384(6) . ?
N9 C31 1.328(7) . ?
N10 C30 1.363(7) . ?
N10 C31 1.354(7) . ?
N10 C32 1.483(7) . ?
N11 C33 1.345(8) . ?
N11 C36 1.342(7) . ?
N12 C33 1.333(7) . ?
N12 C34 1.338(8) . ?
C1 C2 1.387(9) . ?
C1 C6 1.397(8) . ?
C2 H2 0.9500 . ?
C2 C3 1.376(9) . ?
C3 H3 0.9500 . ?
C3 C4 1.386(10) . ?
C4 H4 0.9500 . ?
C4 C5 1.353(11) . ?
C5 H5 0.9500 . ?
C5 C6 1.408(8) . ?
C7 C9 1.443(9) . ?
C8 H8A 0.9800 . ?
C8 H8B 0.9800 . ?
C8 H8C 0.9800 . ?
C10 H10 0.9500 . ?
C10 C11 1.396(9) . ?
C11 H11 0.9500 . ?
C11 C12 1.364(9) . ?
C12 H12 0.9500 . ?
C13 C14 1.387(8) . ?
C13 C18 1.415(7) . ?
C14 H14 0.9500 . ?
C14 C15 1.373(8) . ?
C15 H15 0.9500 . ?
C15 C16 1.408(10) . ?
C16 H16 0.9500 . ?
C16 C17 1.371(9) . ?
C17 H17 0.9500 . ?
C17 C18 1.407(8) . ?
C19 C21 1.456(7) . ?
C20 H20A 0.9800 . ?
C20 H20B 0.9800 . ?
C20 H20C 0.9800 . ?
C22 H22 0.9500 . ?
C22 C23 1.363(9) . ?
C23 H23 0.9500 . ?
C23 C24 1.395(8) . ?
C24 H24 0.9500 . ?
C25 C26 1.404(7) . ?
C25 C30 1.405(8) . ?
C26 H26 0.9500 . ?
C26 C27 1.369(8) . ?
C27 H27 0.9500 . ?
C27 C28 1.400(9) . ?
C28 H28 0.9500 . ?
C28 C29 1.384(8) . ?
C29 H29 0.9500 . ?
C29 C30 1.399(8) . ?
C31 C33 1.454(7) . ?
C32 H32A 0.9800 . ?
C32 H32B 0.9800 . ?
C32 H32C 0.9800 . ?
C34 H34 0.9500 . ?
C34 C35 1.367(10) . ?
C35 H35 0.9500 . ?
C35 C36 1.386(8) . ?
C36 H36 0.9500 . ?
Fe1B N1B 2.071(4) . ?
Fe1B N3B 2.164(5) . ?
Fe1B N5B 2.054(4) . ?
Fe1B N7B 2.095(4) . ?
Fe1B N9B 2.078(5) . ?
Fe1B N11B 2.088(5) . ?
N1B C1B 1.383(6) . ?
N1B C7B 1.314(7) . ?
N2B C6B 1.367(7) . ?
N2B C7B 1.367(6) . ?
N2B C8B 1.457(7) . ?
N3B C9B 1.359(7) . ?
N3B C12B 1.344(8) . ?
N4B C9B 1.322(8) . ?
N4B C10B 1.319(9) . ?
N5B C13B 1.384(8) . ?
N5B C19B 1.321(8) . ?
N6B C18B 1.362(9) . ?
N6B C19B 1.362(7) . ?
N6B C20B 1.474(10) . ?
N7B C21B 1.349(7) . ?
N7B C24B 1.350(7) . ?
N8B C21B 1.311(7) . ?
N8B C22B 1.347(8) . ?
N9B C25B 1.383(7) . ?
N9B C31B 1.325(7) . ?
N10B C30B 1.381(7) . ?
N10B C31B 1.355(8) . ?
N10B C32B 1.466(8) . ?
N11B C33B 1.345(8) . ?
N11B C36B 1.350(7) . ?
N12B C33B 1.341(8) . ?
N12B C34B 1.328(9) . ?
C1B C2B 1.386(8) . ?
C1B C6B 1.404(8) . ?
C2B H2B 0.9500 . ?
C2B C3B 1.385(8) . ?
C3B H3B 0.9500 . ?
C3B C4B 1.394(10) . ?
C4B H4B 0.9500 . ?
C4B C5B 1.356(10) . ?
C5B H5B 0.9500 . ?
C5B C6B 1.400(7) . ?
C7B C21B 1.462(7) . ?
C8B H8BA 0.9800 . ?
C8B H8BB 0.9800 . ?
C8B H8BC 0.9800 . ?
C9B C19B 1.442(9) . ?
C10B H10B 0.9500 . ?
C10B C11B 1.395(9) . ?
C11B H11B 0.9500 . ?
C11B C12B 1.384(10) . ?
C12B H12B 0.9500 . ?
C13B C14B 1.376(10) . ?
C13B C18B 1.410(10) . ?
C14B H14B 0.9500 . ?
C14B C15B 1.397(9) . ?
C15B H15B 0.9500 . ?
C15B C16B 1.407(13) . ?
C16B H16B 0.9500 . ?
C16B C17B 1.361(13) . ?
C17B H17B 0.9500 . ?
C17B C18B 1.411(9) . ?
C20B H20D 0.9800 . ?
C20B H20E 0.9800 . ?
C20B H20F 0.9800 . ?
C22B H22B 0.9500 . ?
C22B C23B 1.365(9) . ?
C23B H23B 0.9500 . ?
C23B C24B 1.371(9) . ?
C24B H24B 0.9500 . ?
C25B C26B 1.393(8) . ?
C25B C30B 1.405(9) . ?
C26B H26B 0.9500 . ?
C26B C27B 1.389(9) . ?
C27B H27B 0.9500 . ?
C27B C28B 1.390(10) . ?
C28B H28B 0.9500 . ?
C28B C29B 1.374(9) . ?
C29B H29B 0.9500 . ?
C29B C30B 1.402(8) . ?
C31B C33B 1.464(8) . ?
C32B H32D 0.9800 . ?
C32B H32E 0.9800 . ?
C32B H32F 0.9800 . ?
C34B H34B 0.9500 . ?
C34B C35B 1.385(12) . ?
C35B H35B 0.9500 . ?
C35B C36B 1.373(11) . ?
C36B H36B 0.9500 . ?
Cl1 O1A 1.431(6) . ?
Cl1 O2A 1.430(7) . ?
Cl1 O3A 1.413(7) . ?
Cl1 O4A 1.450(6) . ?
Cl1 O1B 1.77(3) . ?
Cl1 O2B 1.28(3) . ?
Cl1 O3B 1.73(4) . ?
Cl1 O4B 1.22(3) . ?
Cl2 O5 1.430(6) . ?
Cl2 O6 1.427(7) . ?
Cl2 O7 1.413(6) . ?
Cl2 O8 1.424(6) . ?
Cl3 O9 1.432(6) . ?
Cl3 O10 1.412(6) . ?
Cl3 O11 1.410(6) . ?
Cl3 O12 1.413(6) . ?
Cl4 O13 1.402(6) . ?
Cl4 O14A 1.509(12) . ?
Cl4 O15A 1.410(11) . ?
Cl4 O16A 1.416(9) . ?
Cl4 O14B 1.401(13) . ?
Cl4 O15B 1.368(15) . ?
Cl4 O16B 1.491(14) . ?

loop_
_geom_torsion_atom_site_label_1
_geom_torsion_atom_site_label_2
_geom_torsion_atom_site_label_3
_geom_torsion_atom_site_label_4
_geom_torsion
_geom_torsion_site_symmetry_1
_geom_torsion_site_symmetry_2
_geom_torsion_site_symmetry_3
_geom_torsion_site_symmetry_4
_geom_torsion_publ_flag
Fe1 N1 C1 C2 -9.7(10) . . . . ?
Fe1 N1 C1 C6 170.8(4) . . . . ?
Fe1 N1 C7 N2 -173.5(3) . . . . ?
Fe1 N1 C7 C9 2.3(6) . . . . ?
Fe1 N3 C9 N4 170.6(4) . . . . ?
Fe1 N3 C9 C7 -5.7(6) . . . . ?
Fe1 N3 C12 C11 -166.8(4) . . . . ?
Fe1 N5 C13 C14 -4.2(10) . . . . ?
Fe1 N5 C13 C18 172.4(4) . . . . ?
Fe1 N5 C19 N6 -175.1(4) . . . . ?
Fe1 N5 C19 C21 -1.7(6) . . . . ?
Fe1 N7 C21 N8 177.8(4) . . . . ?
Fe1 N7 C21 C19 -0.3(6) . . . . ?
Fe1 N7 C24 C23 -177.3(4) . . . . ?
Fe1 N9 C25 C26 10.9(9) . . . . ?
Fe1 N9 C25 C30 -168.9(4) . . . . ?
Fe1 N9 C31 N10 172.3(3) . . . . ?
Fe1 N9 C31 C33 -7.8(5) . . . . ?
Fe1 N11 C33 N12 -174.8(4) . . . . ?
Fe1 N11 C33 C31 5.3(5) . . . . ?
Fe1 N11 C36 C35 176.1(4) . . . . ?
N1 C1 C2 C3 177.9(5) . . . . ?
N1 C1 C6 N2 -0.5(6) . . . . ?
N1 C1 C6 C5 -176.4(5) . . . . ?
N1 C7 C9 N3 2.3(7) . . . . ?
N1 C7 C9 N4 -174.1(5) . . . . ?
N2 C7 C9 N3 177.2(5) . . . . ?
N2 C7 C9 N4 0.8(9) . . . . ?
N4 C10 C11 C12 1.3(9) . . . . ?
N5 C13 C14 C15 176.5(6) . . . . ?
N5 C13 C18 N6 0.6(6) . . . . ?
N5 C13 C18 C17 -177.2(5) . . . . ?
N5 C19 C21 N7 1.3(7) . . . . ?
N5 C19 C21 N8 -176.8(5) . . . . ?
N6 C19 C21 N7 173.6(5) . . . . ?
N6 C19 C21 N8 -4.6(9) . . . . ?
N8 C22 C23 C24 0.7(10) . . . . ?
N9 C25 C26 C27 -178.5(5) . . . . ?
N9 C25 C30 N10 0.5(5) . . . . ?
N9 C25 C30 C29 179.6(5) . . . . ?
N9 C31 C33 N11 1.7(6) . . . . ?
N9 C31 C33 N12 -178.1(5) . . . . ?
N10 C31 C33 N11 -178.4(5) . . . . ?
N10 C31 C33 N12 1.8(8) . . . . ?
N12 C34 C35 C36 2.1(10) . . . . ?
C1 N1 C7 N2 -0.2(6) . . . . ?
C1 N1 C7 C9 175.5(5) . . . . ?
C1 C2 C3 C4 0.9(9) . . . . ?
C2 C1 C6 N2 -180.0(5) . . . . ?
C2 C1 C6 C5 4.1(8) . . . . ?
C2 C3 C4 C5 -0.6(10) . . . . ?
C3 C4 C5 C6 1.8(9) . . . . ?
C4 C5 C6 N2 -178.3(6) . . . . ?
C4 C5 C6 C1 -3.6(8) . . . . ?
C6 N2 C7 N1 -0.1(6) . . . . ?
C6 N2 C7 C9 -175.3(5) . . . . ?
C6 C1 C2 C3 -2.7(8) . . . . ?
C7 N1 C1 C2 179.9(6) . . . . ?
C7 N1 C1 C6 0.4(6) . . . . ?
C7 N2 C6 C1 0.3(6) . . . . ?
C7 N2 C6 C5 175.6(6) . . . . ?
C8 N2 C6 C1 -176.7(5) . . . . ?
C8 N2 C6 C5 -1.4(10) . . . . ?
C8 N2 C7 N1 176.9(5) . . . . ?
C8 N2 C7 C9 1.7(9) . . . . ?
C9 N3 C12 C11 3.4(8) . . . . ?
C9 N4 C10 C11 1.1(9) . . . . ?
C10 N4 C9 N3 -1.3(9) . . . . ?
C10 N4 C9 C7 174.6(5) . . . . ?
C10 C11 C12 N3 -3.6(9) . . . . ?
C12 N3 C9 N4 -0.9(8) . . . . ?
C12 N3 C9 C7 -177.2(5) . . . . ?
C13 N5 C19 N6 -0.3(6) . . . . ?
C13 N5 C19 C21 173.1(5) . . . . ?
C13 C14 C15 C16 -1.6(10) . . . . ?
C14 C13 C18 N6 177.7(5) . . . . ?
C14 C13 C18 C17 -0.2(9) . . . . ?
C14 C15 C16 C17 2.8(11) . . . . ?
C15 C16 C17 C18 -2.5(10) . . . . ?
C16 C17 C18 N6 -176.0(6) . . . . ?
C16 C17 C18 C13 1.2(9) . . . . ?
C18 N6 C19 N5 0.7(6) . . . . ?
C18 N6 C19 C21 -171.9(5) . . . . ?
C18 C13 C14 C15 0.3(9) . . . . ?
C19 N5 C13 C14 -176.8(6) . . . . ?
C19 N5 C13 C18 -0.2(6) . . . . ?
C19 N6 C18 C13 -0.7(6) . . . . ?
C19 N6 C18 C17 176.8(6) . . . . ?
C20 N6 C18 C13 179.6(5) . . . . ?
C20 N6 C18 C17 -2.8(10) . . . . ?
C20 N6 C19 N5 -179.7(5) . . . . ?
C20 N6 C19 C21 7.8(9) . . . . ?
C21 N7 C24 C23 0.0(8) . . . . ?
C21 N8 C22 C23 -0.6(9) . . . . ?
C22 N8 C21 N7 0.1(8) . . . . ?
C22 N8 C21 C19 178.0(5) . . . . ?
C22 C23 C24 N7 -0.5(9) . . . . ?
C24 N7 C21 N8 0.2(8) . . . . ?
C24 N7 C21 C19 -177.9(4) . . . . ?
C25 N9 C31 N10 0.4(5) . . . . ?
C25 N9 C31 C33 -179.6(4) . . . . ?
C25 C26 C27 C28 -1.1(8) . . . . ?
C26 C25 C30 N10 -179.3(4) . . . . ?
C26 C25 C30 C29 -0.3(8) . . . . ?
C26 C27 C28 C29 -0.1(9) . . . . ?
C27 C28 C29 C30 1.1(8) . . . . ?
C28 C29 C30 N10 177.9(5) . . . . ?
C28 C29 C30 C25 -0.9(8) . . . . ?
C30 N10 C31 N9 -0.1(6) . . . . ?
C30 N10 C31 C33 180.0(5) . . . . ?
C30 C25 C26 C27 1.3(7) . . . . ?
C31 N9 C25 C26 179.2(5) . . . . ?
C31 N9 C25 C30 -0.6(5) . . . . ?
C31 N10 C30 C25 -0.3(5) . . . . ?
C31 N10 C30 C29 -179.2(5) . . . . ?
C32 N10 C30 C25 -179.6(5) . . . . ?
C32 N10 C30 C29 1.5(9) . . . . ?
C32 N10 C31 N9 179.1(5) . . . . ?
C32 N10 C31 C33 -0.8(9) . . . . ?
C33 N11 C36 C35 -1.1(7) . . . . ?
C33 N12 C34 C35 -0.6(9) . . . . ?
C34 N12 C33 N11 -1.9(8) . . . . ?
C34 N12 C33 C31 178.0(5) . . . . ?
C34 C35 C36 N11 -1.1(9) . . . . ?
C36 N11 C33 N12 2.8(8) . . . . ?
C36 N11 C33 C31 -177.1(4) . . . . ?
Fe1B N1B C1B C2B 2.9(11) . . . . ?
Fe1B N1B C1B C6B -174.8(4) . . . . ?
Fe1B N1B C7B N2B 177.4(4) . . . . ?
Fe1B N1B C7B C21B 4.3(6) . . . . ?
Fe1B N3B C9B N4B -170.6(4) . . . . ?
Fe1B N3B C9B C19B 6.9(5) . . . . ?
Fe1B N3B C12B C11B 165.9(4) . . . . ?
Fe1B N5B C13B C14B 9.5(10) . . . . ?
Fe1B N5B C13B C18B -171.0(4) . . . . ?
Fe1B N5B C19B N6B 172.6(3) . . . . ?
Fe1B N5B C19B C9B -3.7(6) . . . . ?
Fe1B N7B C21B N8B -176.1(5) . . . . ?
Fe1B N7B C21B C7B 0.6(6) . . . . ?
Fe1B N7B C24B C23B 174.3(4) . . . . ?
Fe1B N9B C25B C26B -11.7(9) . . . . ?
Fe1B N9B C25B C30B 167.0(4) . . . . ?
Fe1B N9B C31B N10B -170.4(3) . . . . ?
Fe1B N9B C31B C33B 8.9(5) . . . . ?
Fe1B N11B C33B N12B 174.5(4) . . . . ?
Fe1B N11B C33B C31B -5.2(5) . . . . ?
Fe1B N11B C36B C35B -176.3(5) . . . . ?
N1B C1B C2B C3B -176.6(6) . . . . ?
N1B C1B C6B N2B -1.2(7) . . . . ?
N1B C1B C6B C5B 178.0(6) . . . . ?
N1B C7B C21B N7B -3.3(7) . . . . ?
N1B C7B C21B N8B 173.6(5) . . . . ?
N2B C7B C21B N7B -175.2(5) . . . . ?
N2B C7B C21B N8B 1.7(9) . . . . ?
N3B C9B C19B N5B -2.4(7) . . . . ?
N3B C9B C19B N6B -177.9(5) . . . . ?
N4B C9B C19B N5B 175.1(5) . . . . ?
N4B C9B C19B N6B -0.4(9) . . . . ?
N4B C10B C11B C12B -0.3(9) . . . . ?
N5B C13B C14B C15B -178.9(6) . . . . ?
N5B C13B C18B N6B 1.5(6) . . . . ?
N5B C13B C18B C17B 176.9(5) . . . . ?
N8B C22B C23B C24B -1.3(10) . . . . ?
N9B C25B C26B C27B 176.7(5) . . . . ?
N9B C25B C30B N10B -0.4(5) . . . . ?
N9B C25B C30B C29B -178.4(5) . . . . ?
N9B C31B C33B N11B -2.6(6) . . . . ?
N9B C31B C33B N12B 177.8(5) . . . . ?
N10B C31B C33B N11B 176.6(5) . . . . ?
N10B C31B C33B N12B -3.1(8) . . . . ?
N12B C34B C35B C36B -0.7(11) . . . . ?
C1B N1B C7B N2B 0.9(6) . . . . ?
C1B N1B C7B C21B -172.1(5) . . . . ?
C1B C2B C3B C4B -0.9(10) . . . . ?
C2B C1B C6B N2B -179.2(5) . . . . ?
C2B C1B C6B C5B 0.0(9) . . . . ?
C2B C3B C4B C5B -0.1(11) . . . . ?
C3B C4B C5B C6B 1.1(10) . . . . ?
C4B C5B C6B N2B 178.0(7) . . . . ?
C4B C5B C6B C1B -1.0(10) . . . . ?
C6B N2B C7B N1B -1.7(7) . . . . ?
C6B N2B C7B C21B 170.6(6) . . . . ?
C6B C1B C2B C3B 1.0(9) . . . . ?
C7B N1B C1B C2B 177.9(6) . . . . ?
C7B N1B C1B C6B 0.2(6) . . . . ?
C7B N2B C6B C1B 1.7(6) . . . . ?
C7B N2B C6B C5B -177.4(7) . . . . ?
C8B N2B C6B C1B -177.6(6) . . . . ?
C8B N2B C6B C5B 3.3(11) . . . . ?
C8B N2B C7B N1B 177.6(6) . . . . ?
C8B N2B C7B C21B -10.1(10) . . . . ?
C9B N3B C12B C11B -2.0(8) . . . . ?
C9B N4B C10B C11B -2.4(9) . . . . ?
C10B N4B C9B N3B 3.1(9) . . . . ?
C10B N4B C9B C19B -174.1(5) . . . . ?
C10B C11B C12B N3B 2.6(9) . . . . ?
C12B N3B C9B N4B -0.9(8) . . . . ?
C12B N3B C9B C19B 176.5(5) . . . . ?
C13B N5B C19B N6B 0.1(6) . . . . ?
C13B N5B C19B C9B -176.1(5) . . . . ?
C13B C14B C15B C16B 0.3(9) . . . . ?
C14B C13B C18B N6B -179.0(5) . . . . ?
C14B C13B C18B C17B -3.6(9) . . . . ?
C14B C15B C16B C17B -0.8(11) . . . . ?
C15B C16B C17B C18B -0.9(10) . . . . ?
C16B C17B C18B N6B 177.2(6) . . . . ?
C16B C17B C18B C13B 3.0(9) . . . . ?
C18B N6B C19B N5B 0.9(6) . . . . ?
C18B N6B C19B C9B 176.7(5) . . . . ?
C18B C13B C14B C15B 1.8(9) . . . . ?
C19B N5B C13B C14B 179.6(6) . . . . ?
C19B N5B C13B C18B -1.0(6) . . . . ?
C19B N6B C18B C13B -1.4(6) . . . . ?
C19B N6B C18B C17B -176.2(6) . . . . ?
C20B N6B C18B C13B 176.5(6) . . . . ?
C20B N6B C18B C17B 1.7(10) . . . . ?
C20B N6B C19B N5B -176.9(6) . . . . ?
C20B N6B C19B C9B -1.1(10) . . . . ?
C21B N7B C24B C23B -2.0(8) . . . . ?
C21B N8B C22B C23B 0.0(10) . . . . ?
C22B N8B C21B N7B 0.3(9) . . . . ?
C22B N8B C21B C7B -176.1(6) . . . . ?
C22B C23B C24B N7B 2.3(9) . . . . ?
C24B N7B C21B N8B 0.6(9) . . . . ?
C24B N7B C21B C7B 177.3(5) . . . . ?
C25B N9B C31B N10B 0.6(5) . . . . ?
C25B N9B C31B C33B 179.9(4) . . . . ?
C25B C26B C27B C28B 2.0(8) . . . . ?
C26B C25B C30B N10B 178.5(4) . . . . ?
C26B C25B C30B C29B 0.4(8) . . . . ?
C26B C27B C28B C29B -0.8(9) . . . . ?
C27B C28B C29B C30B -0.7(8) . . . . ?
C28B C29B C30B N10B -176.7(5) . . . . ?
C28B C29B C30B C25B 0.8(8) . . . . ?
C30B N10B C31B N9B -0.9(5) . . . . ?
C30B N10B C31B C33B 179.9(5) . . . . ?
C30B C25B C26B C27B -1.8(7) . . . . ?
C31B N9B C25B C26B -178.8(5) . . . . ?
C31B N9B C25B C30B -0.1(5) . . . . ?
C31B N10B C30B C25B 0.7(5) . . . . ?
C31B N10B C30B C29B 178.6(5) . . . . ?
C32B N10B C30B C25B -179.9(4) . . . . ?
C32B N10B C30B C29B -2.0(8) . . . . ?
C32B N10B C31B N9B 179.8(5) . . . . ?
C32B N10B C31B C33B 0.6(9) . . . . ?
C33B N11B C36B C35B 2.0(8) . . . . ?
C33B N12B C34B C35B -1.0(10) . . . . ?
C34B N12B C33B N11B 3.4(9) . . . . ?
C34B N12B C33B C31B -177.0(5) . . . . ?
C34B C35B C36B N11B 0.2(10) . . . . ?
C36B N11B C33B N12B -3.9(8) . . . . ?
C36B N11B C33B C31B 176.4(4) . . . . ?

loop_
_twin_individual_id
_twin_individual_mass_fraction_refined
1 0.870(2)
2 0.130(2)

loop_
_exptl_oxdiff_crystal_face_indexfrac_h
_exptl_oxdiff_crystal_face_indexfrac_k
_exptl_oxdiff_crystal_face_indexfrac_l
_exptl_oxdiff_crystal_face_x
_exptl_oxdiff_crystal_face_y
_exptl_oxdiff_crystal_face_z
-0.9945 1.0006 -1.0045 -0.1344 0.0430 -0.1091
-0.0017 -0.9981 -0.9999 0.0755 -0.0673 -0.0971
3.0075 4.9822 4.0076 -0.1227 0.5269 0.4849
-1.9993 2.0017 4.9961 -0.3472 -0.0318 0.4008
0.0015 -0.0001 -1.0007 0.0112 0.0168 -0.0884
-0.9992 0.0027 -0.0030 -0.0813 -0.0579 -0.0293
4.9960 0.9848 2.0154 0.3196 0.3400 0.3320
2.9851 -3.0018 2.0129 0.4144 -0.1123 0.2388
-3.0133 -4.9819 -0.0046 0.0778 -0.5943 -0.1312
-1.0021 0.0028 1.9985 -0.1037 -0.0916 0.1475
